data_1542391
loop_
_publ_author_name
'Dateer, Ramesh B.'
'Chang, Sukbok'

_publ_section_title
;
 Rh(III)-Catalyzed C-H Cyclization of Arylnitrones with Diazo Compounds:
 Access to N-Hydroxyindolines.
;
_journal_issue 1
_journal_name_full 'Organic letters'
_journal_page_first 68
_journal_page_last 71
_journal_paper_doi 10.1021/acs.orglett.5b03273
_journal_volume 18
_journal_year 2016
_chemical_formula_moiety 'C18 H17 N O5'
_chemical_formula_sum 'C18 H17 N O5'
_chemical_formula_weight 327.33
_chemical_name_systematic
;
 ?
;
_space_group_IT_number 14
_symmetry_cell_setting monoclinic
_symmetry_space_group_name_Hall '-P 2ybc'
_symmetry_space_group_name_H-M 'P 1 21/c 1'
_atom_sites_solution_hydrogens geom
_atom_sites_solution_primary direct
_atom_sites_solution_secondary difmap
_audit_creation_method SHELXL-97
_cell_angle_alpha 90.00
_cell_angle_beta 91.151(2)
_cell_angle_gamma 90.00
_cell_formula_units_Z 8
_cell_length_a 21.3292(8)
_cell_length_b 8.2239(3)
_cell_length_c 18.2075(7)
_cell_measurement_reflns_used 59217
_cell_measurement_temperature 120(2)
_cell_measurement_theta_max 26.14
_cell_measurement_theta_min 0.95
_cell_volume 3193.1(2)
_computing_cell_refinement 'Bruker SMART'
_computing_data_collection 'Bruker SMART'
_computing_data_reduction 'Bruker SAINT'
_computing_molecular_graphics 'Bruker SHELXTL'
_computing_publication_material 'Bruker SHELXTL'
_computing_structure_refinement 'SHELXL-97 (Sheldrick, 2008)'
_computing_structure_solution 'SHELXS-97 (Sheldrick, 2008)'
_diffrn_ambient_temperature 120(2)
_diffrn_measured_fraction_theta_full 0.995
_diffrn_measured_fraction_theta_max 0.995
_diffrn_measurement_device_type 'CCD area detector'
_diffrn_measurement_method 'phi and omega scans'
_diffrn_radiation_monochromator graphite
_diffrn_radiation_source 'fine-focus sealed tube'
_diffrn_radiation_type MoK\a
_diffrn_radiation_wavelength 0.71073
_diffrn_reflns_av_R_equivalents 0.0549
_diffrn_reflns_av_sigmaI/netI 0.0295
_diffrn_reflns_limit_h_max 26
_diffrn_reflns_limit_h_min -26
_diffrn_reflns_limit_k_max 10
_diffrn_reflns_limit_k_min -10
_diffrn_reflns_limit_l_max 22
_diffrn_reflns_limit_l_min -22
_diffrn_reflns_number 59217
_diffrn_reflns_theta_full 26.14
_diffrn_reflns_theta_max 26.14
_diffrn_reflns_theta_min 0.95
_exptl_absorpt_coefficient_mu 0.100
_exptl_absorpt_correction_T_max 0.9950
_exptl_absorpt_correction_T_min 0.9901
_exptl_absorpt_correction_type multi-scan
_exptl_absorpt_process_details SADABS
_exptl_crystal_colour white
_exptl_crystal_density_diffrn 1.362
_exptl_crystal_density_meas ?
_exptl_crystal_density_method 'not measured'
_exptl_crystal_description platy
_exptl_crystal_F_000 1376
_exptl_crystal_size_max 0.10
_exptl_crystal_size_mid 0.10
_exptl_crystal_size_min 0.05
_refine_diff_density_max 0.272
_refine_diff_density_min -0.247
_refine_diff_density_rms 0.060
_refine_ls_extinction_coef 0.0054(7)
_refine_ls_extinction_expression Fc^*^=kFc[1+0.001xFc^2^\l^3^/sin(2\q)]^-1/4^
_refine_ls_extinction_method SHELXL
_refine_ls_goodness_of_fit_ref 1.083
_refine_ls_hydrogen_treatment mixed
_refine_ls_matrix_type full
_refine_ls_number_parameters 443
_refine_ls_number_reflns 6348
_refine_ls_number_restraints 0
_refine_ls_restrained_S_all 1.083
_refine_ls_R_factor_all 0.0619
_refine_ls_R_factor_gt 0.0487
_refine_ls_shift/su_max 0.001
_refine_ls_shift/su_mean 0.000
_refine_ls_structure_factor_coef Fsqd
_refine_ls_weighting_details 'calc w=1/[\s^2^(Fo^2^)+(0.0706P)^2^+1.3425P] where P=(Fo^2^+2Fc^2^)/3'
_refine_ls_weighting_scheme calc
_refine_ls_wR_factor_gt 0.1253
_refine_ls_wR_factor_ref 0.1421
_reflns_number_gt 5139
_reflns_number_total 6348
_reflns_threshold_expression >2sigma(I)
_cod_data_source_file ol5b03273_si_002.cif
_cod_data_source_block 0259b-4
_cod_depositor_comments
;
The following automatic conversions were performed:

'_symmetry_cell_setting' value 'Monoclinic' changed to 'monoclinic'
according to
/usr/data/users/saulius/crontab/automatic-downloads/current/ACS/lib/dictionaries/cif_core.dic
dictionary named 'cif_core.dic' version 2.4.2 from 2011-04-26.

'_exptl_crystal_density_meas' value 'not measured' was changed to '?'
- the value is perceived as not measured.

Automatic conversion script
Id: cif_fix_values 4268 2015-11-12 08:31:59Z antanas 
;
_cod_original_sg_symbol_H-M P2(1)/c
_cod_database_code 1542391

loop_
_symmetry_equiv_pos_as_xyz
'x, y, z'
'-x, y+1/2, -z+1/2'
'-x, -y, -z'
'x, -y-1/2, z-1/2'

loop_
_atom_site_label
_atom_site_type_symbol
_atom_site_fract_x
_atom_site_fract_y
_atom_site_fract_z
_atom_site_U_iso_or_equiv
_atom_site_adp_type
_atom_site_occupancy
_atom_site_symmetry_multiplicity
_atom_site_calc_flag
_atom_site_refinement_flags
O1 O 0.30707(6) 0.33730(18) 0.78159(7) 0.0308(3) Uani 1 1 d .
O2 O 0.34522(6) -0.18362(16) 0.88462(8) 0.0350(3) Uani 1 1 d .
O3 O 0.43495(6) -0.15809(15) 0.94977(7) 0.0297(3) Uani 1 1 d .
O4 O 0.40679(6) 0.27271(16) 1.01924(7) 0.0312(3) Uani 1 1 d .
O5 O 0.35603(6) 0.03976(15) 1.04485(7) 0.0285(3) Uani 1 1 d .
O6 O 0.24686(7) 0.60740(17) 0.83445(8) 0.0317(3) Uani 1 1 d .
O7 O 0.11389(6) 0.99844(17) 0.64635(7) 0.0351(3) Uani 1 1 d .
O8 O 0.13078(6) 1.03729(16) 0.76745(7) 0.0324(3) Uani 1 1 d .
O9 O 0.08984(7) 0.5583(2) 0.63650(9) 0.0451(4) Uani 1 1 d .
O10 O 0.01842(6) 0.75063(18) 0.66064(8) 0.0358(3) Uani 1 1 d .
N1 N 0.34212(7) 0.30822(18) 0.84872(8) 0.0247(3) Uani 1 1 d .
N2 N 0.19810(7) 0.71750(18) 0.81164(8) 0.0258(3) Uani 1 1 d .
C1 C 0.49735(9) 0.1392(2) 0.87714(10) 0.0287(4) Uani 1 1 d .
H1B H 0.5157 0.0564 0.9069 0.034 Uiso 1 1 calc R
C2 C 0.53428(9) 0.2375(3) 0.83309(11) 0.0336(5) Uani 1 1 d .
H2A H 0.5784 0.2211 0.8326 0.040 Uiso 1 1 calc R
C3 C 0.50728(10) 0.3593(3) 0.78987(11) 0.0338(5) Uani 1 1 d .
H3A H 0.5331 0.4239 0.7596 0.041 Uiso 1 1 calc R
C4 C 0.44316(9) 0.3881(2) 0.79038(10) 0.0309(4) Uani 1 1 d .
H4A H 0.4248 0.4721 0.7613 0.037 Uiso 1 1 calc R
C5 C 0.40666(9) 0.2897(2) 0.83481(10) 0.0251(4) Uani 1 1 d .
C6 C 0.43302(8) 0.1654(2) 0.87647(10) 0.0241(4) Uani 1 1 d .
C7 C 0.38173(8) 0.0847(2) 0.92055(9) 0.0231(4) Uani 1 1 d .
C8 C 0.32079(8) 0.1533(2) 0.88100(9) 0.0237(4) Uani 1 1 d .
H8A H 0.3094 0.0780 0.8397 0.028 Uiso 1 1 calc R
C9 C 0.26365(8) 0.1727(2) 0.92849(10) 0.0240(4) Uani 1 1 d .
C10 C 0.25676(9) 0.3083(2) 0.97335(10) 0.0270(4) Uani 1 1 d .
H10A H 0.2865 0.3941 0.9716 0.032 Uiso 1 1 calc R
C11 C 0.20662(9) 0.3190(2) 1.02075(10) 0.0294(4) Uani 1 1 d .
H11A H 0.2027 0.4113 1.0517 0.035 Uiso 1 1 calc R
C12 C 0.16240(9) 0.1958(2) 1.02306(11) 0.0309(4) Uani 1 1 d .
H12A H 0.1285 0.2027 1.0560 0.037 Uiso 1 1 calc R
C13 C 0.16780(9) 0.0623(2) 0.97697(11) 0.0314(4) Uani 1 1 d .
H13A H 0.1370 -0.0211 0.9775 0.038 Uiso 1 1 calc R
C14 C 0.21836(9) 0.0504(2) 0.92979(10) 0.0272(4) Uani 1 1 d .
H14A H 0.2219 -0.0413 0.8984 0.033 Uiso 1 1 calc R
C15 C 0.38457(8) 0.1446(2) 1.00039(10) 0.0247(4) Uani 1 1 d .
C16 C 0.34739(10) 0.0958(3) 1.11968(10) 0.0346(5) Uani 1 1 d .
H16A H 0.3260 0.0114 1.1478 0.052 Uiso 1 1 calc R
H16B H 0.3220 0.1951 1.1190 0.052 Uiso 1 1 calc R
H16C H 0.3884 0.1188 1.1427 0.052 Uiso 1 1 calc R
C17 C 0.38394(8) -0.1008(2) 0.91623(9) 0.0245(4) Uani 1 1 d .
C18 C 0.44492(10) -0.3329(2) 0.94625(12) 0.0372(5) Uani 1 1 d .
H18A H 0.4048 -0.3892 0.9519 0.056 Uiso 1 1 calc R
H18B H 0.4740 -0.3661 0.9858 0.056 Uiso 1 1 calc R
H18C H 0.4626 -0.3613 0.8987 0.056 Uiso 1 1 calc R
C19 C 0.13552(10) 0.6447(2) 0.92247(11) 0.0318(4) Uani 1 1 d .
H19A H 0.1711 0.6205 0.9527 0.038 Uiso 1 1 calc R
C20 C 0.07514(10) 0.6356(3) 0.94955(11) 0.0352(5) Uani 1 1 d .
H20A H 0.0692 0.6030 0.9990 0.042 Uiso 1 1 calc R
C21 C 0.02320(10) 0.6738(3) 0.90516(12) 0.0363(5) Uani 1 1 d .
H21A H -0.0177 0.6680 0.9248 0.044 Uiso 1 1 calc R
C22 C 0.03064(9) 0.7201(2) 0.83232(11) 0.0325(4) Uani 1 1 d .
H22A H -0.0048 0.7466 0.8022 0.039 Uiso 1 1 calc R
C23 C 0.09034(9) 0.7270(2) 0.80445(10) 0.0251(4) Uani 1 1 d .
C24 C 0.14183(9) 0.6902(2) 0.84976(10) 0.0261(4) Uani 1 1 d .
C25 C 0.11354(8) 0.7660(2) 0.72757(10) 0.0252(4) Uani 1 1 d .
C26 C 0.18233(8) 0.6950(2) 0.73289(10) 0.0250(4) Uani 1 1 d .
H26A H 0.1806 0.5759 0.7221 0.030 Uiso 1 1 calc R
C27 C 0.23046(8) 0.7723(2) 0.68417(10) 0.0263(4) Uani 1 1 d .
C28 C 0.23675(10) 0.7211(2) 0.61180(11) 0.0322(4) Uani 1 1 d .
H28A H 0.2103 0.6378 0.5926 0.039 Uiso 1 1 calc R
C29 C 0.28166(10) 0.7919(3) 0.56757(12) 0.0380(5) Uani 1 1 d .
H29A H 0.2854 0.7576 0.5180 0.046 Uiso 1 1 calc R
C30 C 0.32111(10) 0.9123(3) 0.59536(12) 0.0373(5) Uani 1 1 d .
H30A H 0.3524 0.9584 0.5654 0.045 Uiso 1 1 calc R
C31 C 0.31451(10) 0.9648(3) 0.66698(12) 0.0372(5) Uani 1 1 d .
H31A H 0.3409 1.0484 0.6861 0.045 Uiso 1 1 calc R
C32 C 0.26926(9) 0.8953(3) 0.71104(11) 0.0329(4) Uani 1 1 d .
H32A H 0.2648 0.9323 0.7601 0.039 Uiso 1 1 calc R
C33 C 0.11763(8) 0.9468(2) 0.70826(10) 0.0268(4) Uani 1 1 d .
C34 C 0.14697(11) 1.2058(2) 0.75324(13) 0.0400(5) Uani 1 1 d .
H34A H 0.1559 1.2613 0.7999 0.060 Uiso 1 1 calc R
H34B H 0.1118 1.2596 0.7277 0.060 Uiso 1 1 calc R
H34C H 0.1841 1.2100 0.7225 0.060 Uiso 1 1 calc R
C35 C 0.07403(9) 0.6781(2) 0.66889(10) 0.0286(4) Uani 1 1 d .
C36 C -0.02443(10) 0.6797(3) 0.60647(12) 0.0429(5) Uani 1 1 d .
H36A H -0.0637 0.7418 0.6051 0.064 Uiso 1 1 calc R
H36B H -0.0332 0.5666 0.6198 0.064 Uiso 1 1 calc R
H36C H -0.0053 0.6829 0.5580 0.064 Uiso 1 1 calc R
H1A H 0.2825(12) 0.424(3) 0.7948(14) 0.055(8) Uiso 1 1 d .
H6A H 0.2747(14) 0.667(4) 0.8513(17) 0.072(10) Uiso 1 1 d .

loop_
_atom_site_aniso_label
_atom_site_aniso_U_11
_atom_site_aniso_U_22
_atom_site_aniso_U_33
_atom_site_aniso_U_23
_atom_site_aniso_U_13
_atom_site_aniso_U_12
O1 0.0330(8) 0.0383(8) 0.0210(7) 0.0030(6) -0.0054(6) 0.0066(6)
O2 0.0334(8) 0.0286(7) 0.0426(8) -0.0052(6) -0.0102(6) -0.0016(6)
O3 0.0277(7) 0.0244(7) 0.0368(8) -0.0010(5) -0.0066(6) 0.0037(5)
O4 0.0333(8) 0.0306(7) 0.0295(7) -0.0059(6) -0.0019(6) -0.0040(6)
O5 0.0364(8) 0.0288(7) 0.0203(6) -0.0005(5) 0.0010(5) -0.0005(6)
O6 0.0260(7) 0.0307(7) 0.0379(8) 0.0013(6) -0.0081(6) 0.0058(6)
O7 0.0340(8) 0.0393(8) 0.0319(8) 0.0068(6) -0.0025(6) -0.0001(6)
O8 0.0364(8) 0.0256(7) 0.0349(8) -0.0015(6) -0.0040(6) -0.0023(6)
O9 0.0377(9) 0.0494(9) 0.0480(9) -0.0196(8) -0.0075(7) 0.0008(7)
O10 0.0247(7) 0.0463(8) 0.0360(8) -0.0012(7) -0.0094(6) -0.0011(6)
N1 0.0238(8) 0.0292(8) 0.0210(7) 0.0029(6) -0.0023(6) 0.0006(6)
N2 0.0234(8) 0.0272(8) 0.0266(8) 0.0005(6) -0.0030(6) 0.0049(6)
C1 0.0259(10) 0.0315(10) 0.0287(10) -0.0048(8) -0.0023(8) 0.0008(8)
C2 0.0250(10) 0.0414(11) 0.0345(11) -0.0068(9) 0.0033(8) -0.0032(8)
C3 0.0333(11) 0.0381(11) 0.0303(10) -0.0027(9) 0.0053(8) -0.0081(9)
C4 0.0353(11) 0.0327(10) 0.0246(9) 0.0003(8) 0.0001(8) -0.0036(8)
C5 0.0250(9) 0.0292(9) 0.0210(9) -0.0045(7) -0.0013(7) -0.0004(7)
C6 0.0246(9) 0.0256(9) 0.0221(9) -0.0040(7) -0.0004(7) 0.0000(7)
C7 0.0226(9) 0.0241(9) 0.0225(9) -0.0021(7) -0.0007(7) 0.0013(7)
C8 0.0250(9) 0.0252(9) 0.0206(8) -0.0014(7) -0.0028(7) 0.0006(7)
C9 0.0227(9) 0.0277(9) 0.0214(8) 0.0030(7) -0.0032(7) 0.0034(7)
C10 0.0267(10) 0.0278(9) 0.0264(9) -0.0003(7) -0.0008(7) 0.0001(7)
C11 0.0296(10) 0.0309(10) 0.0277(10) 0.0009(8) 0.0034(8) 0.0054(8)
C12 0.0265(10) 0.0363(11) 0.0300(10) 0.0052(8) 0.0039(8) 0.0053(8)
C13 0.0253(10) 0.0331(10) 0.0357(11) 0.0050(8) -0.0009(8) -0.0036(8)
C14 0.0254(10) 0.0283(10) 0.0279(9) -0.0013(7) -0.0036(7) 0.0010(7)
C15 0.0229(9) 0.0279(9) 0.0231(9) -0.0012(7) -0.0024(7) 0.0035(7)
C16 0.0437(12) 0.0411(11) 0.0191(9) -0.0021(8) 0.0021(8) 0.0034(9)
C17 0.0256(9) 0.0281(9) 0.0200(8) -0.0021(7) 0.0000(7) 0.0019(7)
C18 0.0369(12) 0.0253(10) 0.0491(13) -0.0032(9) -0.0043(10) 0.0077(9)
C19 0.0335(11) 0.0303(10) 0.0313(10) 0.0015(8) -0.0035(8) -0.0002(8)
C20 0.0394(12) 0.0350(11) 0.0312(10) 0.0030(8) 0.0040(9) -0.0046(9)
C21 0.0293(11) 0.0430(12) 0.0368(11) 0.0015(9) 0.0067(9) -0.0043(9)
C22 0.0251(10) 0.0385(11) 0.0339(11) -0.0007(9) -0.0011(8) 0.0005(8)
C23 0.0252(9) 0.0241(9) 0.0261(9) -0.0014(7) -0.0012(7) -0.0017(7)
C24 0.0269(10) 0.0215(9) 0.0299(10) -0.0009(7) -0.0009(8) -0.0011(7)
C25 0.0214(9) 0.0277(9) 0.0264(9) -0.0021(7) -0.0030(7) -0.0015(7)
C26 0.0227(9) 0.0259(9) 0.0264(9) -0.0037(7) -0.0020(7) 0.0012(7)
C27 0.0218(9) 0.0286(9) 0.0284(9) -0.0006(7) -0.0017(7) 0.0033(7)
C28 0.0340(11) 0.0313(10) 0.0314(10) -0.0033(8) 0.0006(8) 0.0055(8)
C29 0.0425(12) 0.0410(12) 0.0309(11) 0.0036(9) 0.0078(9) 0.0134(10)
C30 0.0284(11) 0.0426(12) 0.0411(12) 0.0126(10) 0.0062(9) 0.0075(9)
C31 0.0284(11) 0.0419(12) 0.0413(12) 0.0071(9) -0.0031(9) -0.0034(9)
C32 0.0276(10) 0.0400(11) 0.0310(10) -0.0018(9) -0.0018(8) -0.0034(8)
C33 0.0200(9) 0.0308(10) 0.0294(10) 0.0012(8) -0.0021(7) 0.0016(7)
C34 0.0402(12) 0.0273(10) 0.0523(13) 0.0008(9) -0.0059(10) -0.0044(9)
C35 0.0251(10) 0.0343(10) 0.0264(9) 0.0004(8) -0.0015(8) -0.0018(8)
C36 0.0323(11) 0.0599(14) 0.0358(11) 0.0051(10) -0.0140(9) -0.0137(10)

loop_
_atom_type_symbol
_atom_type_description
_atom_type_scat_dispersion_real
_atom_type_scat_dispersion_imag
_atom_type_scat_source
C C 0.0033 0.0016 'International Tables Vol C Tables 4.2.6.8 and 6.1.1.4'
H H 0.0000 0.0000 'International Tables Vol C Tables 4.2.6.8 and 6.1.1.4'
N N 0.0061 0.0033 'International Tables Vol C Tables 4.2.6.8 and 6.1.1.4'
O O 0.0106 0.0060 'International Tables Vol C Tables 4.2.6.8 and 6.1.1.4'

loop_
_geom_angle_atom_site_label_1
_geom_angle_atom_site_label_2
_geom_angle_atom_site_label_3
_geom_angle
C17 O3 C18 116.81(15)
C15 O5 C16 115.50(15)
C33 O8 C34 115.77(16)
C35 O10 C36 116.30(17)
C5 N1 O1 110.90(13)
C5 N1 C8 106.69(14)
O1 N1 C8 108.78(13)
C24 N2 O6 112.02(14)
C24 N2 C26 106.09(14)
O6 N2 C26 110.59(13)
C6 C1 C2 118.36(18)
C3 C2 C1 120.70(19)
C4 C3 C2 121.02(19)
C3 C4 C5 117.86(19)
C6 C5 C4 121.40(17)
C6 C5 N1 111.56(16)
C4 C5 N1 126.84(17)
C5 C6 C1 120.61(17)
C5 C6 C7 108.79(15)
C1 C6 C7 130.42(17)
C6 C7 C17 112.63(15)
C6 C7 C15 110.14(14)
C17 C7 C15 111.61(15)
C6 C7 C8 101.41(14)
C17 C7 C8 111.08(14)
C15 C7 C8 109.51(14)
N1 C8 C9 113.18(14)
N1 C8 C7 103.44(14)
C9 C8 C7 116.20(14)
C10 C9 C14 119.10(17)
C10 C9 C8 120.92(16)
C14 C9 C8 119.93(16)
C11 C10 C9 120.44(18)
C12 C11 C10 120.33(18)
C11 C12 C13 119.69(18)
C12 C13 C14 120.14(18)
C9 C14 C13 120.26(18)
O4 C15 O5 125.00(17)
O4 C15 C7 124.00(17)
O5 C15 C7 110.89(15)
O2 C17 O3 124.54(17)
O2 C17 C7 124.47(17)
O3 C17 C7 110.95(15)
C24 C19 C20 117.52(18)
C19 C20 C21 120.90(19)
C22 C21 C20 120.63(19)
C23 C22 C21 118.99(18)
C22 C23 C24 119.68(17)
C22 C23 C25 131.52(17)
C24 C23 C25 108.78(16)
C19 C24 C23 122.27(18)
C19 C24 N2 127.66(17)
C23 C24 N2 109.94(16)
C23 C25 C35 110.92(15)
C23 C25 C33 115.79(15)
C35 C25 C33 109.36(15)
C23 C25 C26 100.59(14)
C35 C25 C26 111.51(15)
C33 C25 C26 108.39(15)
N2 C26 C27 111.90(15)
N2 C26 C25 101.90(13)
C27 C26 C25 116.74(15)
C32 C27 C28 119.04(18)
C32 C27 C26 120.43(17)
C28 C27 C26 120.54(17)
C29 C28 C27 120.13(19)
C30 C29 C28 120.4(2)
C31 C30 C29 119.57(19)
C30 C31 C32 120.0(2)
C27 C32 C31 120.76(19)
O7 C33 O8 124.58(18)
O7 C33 C25 123.62(17)
O8 C33 C25 111.59(15)
O9 C35 O10 124.73(18)
O9 C35 C25 125.10(18)
O10 C35 C25 110.13(16)

loop_
_geom_bond_atom_site_label_1
_geom_bond_atom_site_label_2
_geom_bond_distance
O1 N1 1.4400(19)
O2 C17 1.208(2)
O3 C17 1.324(2)
O3 C18 1.455(2)
O4 C15 1.203(2)
O5 C15 1.338(2)
O5 C16 1.454(2)
O6 N2 1.4341(19)
O7 C33 1.206(2)
O8 C33 1.335(2)
O8 C34 1.452(2)
O9 C35 1.200(2)
O10 C35 1.333(2)
O10 C36 1.453(2)
N1 C5 1.413(2)
N1 C8 1.478(2)
N2 C24 1.416(2)
N2 C26 1.478(2)
C1 C6 1.389(3)
C1 C2 1.393(3)
C2 C3 1.392(3)
C3 C4 1.388(3)
C4 C5 1.393(3)
C5 C6 1.386(3)
C6 C7 1.522(2)
C7 C17 1.528(2)
C7 C15 1.535(2)
C7 C8 1.578(2)
C8 C9 1.517(2)
C9 C10 1.392(3)
C9 C14 1.395(3)
C10 C11 1.390(3)
C11 C12 1.385(3)
C12 C13 1.388(3)
C13 C14 1.395(3)
C19 C24 1.385(3)
C19 C20 1.390(3)
C20 C21 1.394(3)
C21 C22 1.392(3)
C22 C23 1.381(3)
C23 C24 1.393(3)
C23 C25 1.528(3)
C25 C35 1.529(3)
C25 C33 1.531(3)
C25 C26 1.580(2)
C26 C27 1.511(3)
C27 C32 1.390(3)
C27 C28 1.392(3)
C28 C29 1.391(3)
C29 C30 1.389(3)
C30 C31 1.384(3)
C31 C32 1.390(3)

loop_
_geom_hbond_atom_site_label_D
_geom_hbond_atom_site_label_H
_geom_hbond_atom_site_label_A
_geom_hbond_distance_DH
_geom_hbond_distance_HA
_geom_hbond_distance_DA
_geom_hbond_angle_DHA
_geom_hbond_site_symmetry_A
O1 H1A O6 0.92(3) 1.84(3) 2.749(2) 168(2) .
O6 H6A O2 0.82(3) 2.03(3) 2.848(2) 176(3) 1_565

loop_
_geom_torsion_atom_site_label_1
_geom_torsion_atom_site_label_2
_geom_torsion_atom_site_label_3
_geom_torsion_atom_site_label_4
_geom_torsion
C6 C1 C2 C3 0.4(3)
C1 C2 C3 C4 1.1(3)
C2 C3 C4 C5 -0.8(3)
C3 C4 C5 C6 -1.0(3)
C3 C4 C5 N1 173.45(17)
O1 N1 C5 C6 -138.85(15)
C8 N1 C5 C6 -20.54(19)
O1 N1 C5 C4 46.3(2)
C8 N1 C5 C4 164.59(18)
C4 C5 C6 C1 2.4(3)
N1 C5 C6 C1 -172.76(16)
C4 C5 C6 C7 178.17(16)
N1 C5 C6 C7 3.0(2)
C2 C1 C6 C5 -2.1(3)
C2 C1 C6 C7 -176.78(18)
C5 C6 C7 C17 133.11(16)
C1 C6 C7 C17 -51.7(3)
C5 C6 C7 C15 -101.59(17)
C1 C6 C7 C15 73.6(2)
C5 C6 C7 C8 14.31(18)
C1 C6 C7 C8 -170.52(18)
C5 N1 C8 C9 154.90(14)
O1 N1 C8 C9 -85.41(17)
C5 N1 C8 C7 28.31(17)
O1 N1 C8 C7 148.00(13)
C6 C7 C8 N1 -25.38(16)
C17 C7 C8 N1 -145.28(14)
C15 C7 C8 N1 90.99(16)
C6 C7 C8 C9 -150.03(15)
C17 C7 C8 C9 90.07(18)
C15 C7 C8 C9 -33.7(2)
N1 C8 C9 C10 -37.9(2)
C7 C8 C9 C10 81.6(2)
N1 C8 C9 C14 144.70(16)
C7 C8 C9 C14 -95.8(2)
C14 C9 C10 C11 2.3(3)
C8 C9 C10 C11 -175.15(16)
C9 C10 C11 C12 -1.0(3)
C10 C11 C12 C13 -1.0(3)
C11 C12 C13 C14 1.5(3)
C10 C9 C14 C13 -1.7(3)
C8 C9 C14 C13 175.74(16)
C12 C13 C14 C9 -0.2(3)
C16 O5 C15 O4 5.6(3)
C16 O5 C15 C7 -170.90(15)
C6 C7 C15 O4 24.6(2)
C17 C7 C15 O4 150.51(18)
C8 C7 C15 O4 -86.1(2)
C6 C7 C15 O5 -158.85(14)
C17 C7 C15 O5 -33.0(2)
C8 C7 C15 O5 90.45(17)
C18 O3 C17 O2 1.4(3)
C18 O3 C17 C7 -176.58(16)
C6 C7 C17 O2 -110.7(2)
C15 C7 C17 O2 124.81(19)
C8 C7 C17 O2 2.3(3)
C6 C7 C17 O3 67.34(19)
C15 C7 C17 O3 -57.16(19)
C8 C7 C17 O3 -179.68(14)
C24 C19 C20 C21 -1.0(3)
C19 C20 C21 C22 0.7(3)
C20 C21 C22 C23 0.3(3)
C21 C22 C23 C24 -1.1(3)
C21 C22 C23 C25 177.23(19)
C20 C19 C24 C23 0.3(3)
C20 C19 C24 N2 175.73(18)
C22 C23 C24 C19 0.7(3)
C25 C23 C24 C19 -177.90(17)
C22 C23 C24 N2 -175.41(16)
C25 C23 C24 N2 5.9(2)
O6 N2 C24 C19 36.1(2)
C26 N2 C24 C19 156.89(18)
O6 N2 C24 C23 -147.98(15)
C26 N2 C24 C23 -27.22(19)
C22 C23 C25 C35 -44.5(3)
C24 C23 C25 C35 133.91(16)
C22 C23 C25 C33 80.8(2)
C24 C23 C25 C33 -100.72(18)
C22 C23 C25 C26 -162.6(2)
C24 C23 C25 C26 15.82(18)
C24 N2 C26 C27 161.16(15)
O6 N2 C26 C27 -77.17(18)
C24 N2 C26 C25 35.68(17)
O6 N2 C26 C25 157.36(14)
C23 C25 C26 N2 -30.47(16)
C35 C25 C26 N2 -148.13(15)
C33 C25 C26 N2 91.44(16)
C23 C25 C26 C27 -152.69(15)
C35 C25 C26 C27 89.66(19)
C33 C25 C26 C27 -30.8(2)
N2 C26 C27 C32 -21.6(2)
C25 C26 C27 C32 95.3(2)
N2 C26 C27 C28 158.23(16)
C25 C26 C27 C28 -84.9(2)
C32 C27 C28 C29 0.5(3)
C26 C27 C28 C29 -179.33(17)
C27 C28 C29 C30 0.9(3)
C28 C29 C30 C31 -1.6(3)
C29 C30 C31 C32 1.0(3)
C28 C27 C32 C31 -1.1(3)
C26 C27 C32 C31 178.71(18)
C30 C31 C32 C27 0.4(3)
C34 O8 C33 O7 -5.8(3)
C34 O8 C33 C25 169.15(16)
C23 C25 C33 O7 -153.82(18)
C35 C25 C33 O7 -27.7(2)
C26 C25 C33 O7 94.1(2)
C23 C25 C33 O8 31.2(2)
C35 C25 C33 O8 157.35(15)
C26 C25 C33 O8 -80.89(18)
C36 O10 C35 O9 -2.0(3)
C36 O10 C35 C25 -179.86(16)
C23 C25 C35 O9 -103.0(2)
C33 C25 C35 O9 128.1(2)
C26 C25 C35 O9 8.2(3)
C23 C25 C35 O10 74.82(19)
C33 C25 C35 O10 -54.1(2)
C26 C25 C35 O10 -173.95(15)
